data_7210030
loop_
_publ_author_name
'Eberhard, Jens'
'Stoll, Ion'
'Brockhinke, Regina'
'Neumann, Beate'
'Stammler, Hans-Georg'
'Riefer, Arthur'
'Rauls, Eva'
'Schmidt, Wolf Gero'
'Mattay, Jochen'

_publ_section_title
;
 Structural variety of 5-fluoroarene-2-aminopyrimidine in comparison to
 2-aminopyrimidine silver(i) coordination polymers: progress report and
 overview
;
_journal_issue 21
_journal_name_full CrystEngComm
_journal_page_first 4225
_journal_paper_doi 10.1039/c2ce26388b
_journal_volume 15
_journal_year 2013
_chemical_formula_moiety 'C14 H16 Ag F4 N4 O, C F3 O3 S'
_chemical_formula_sum 'C15 H16 Ag F7 N4 O4 S'
_chemical_formula_weight 589.25
_chemical_name_systematic ?
_space_group_IT_number 14
_symmetry_cell_setting monoclinic
_symmetry_space_group_name_Hall '-P 2ybc'
_symmetry_space_group_name_H-M 'P 1 21/c 1'
_atom_sites_solution_hydrogens geom
_atom_sites_solution_primary direct
_atom_sites_solution_secondary difmap
_audit_creation_method SHELXL-97
_cell_angle_alpha 90.00
_cell_angle_beta 110.8880(19)
_cell_angle_gamma 90.00
_cell_formula_units_Z 4
_cell_length_a 13.6509(5)
_cell_length_b 10.3996(3)
_cell_length_c 15.5497(6)
_cell_measurement_reflns_used 31245
_cell_measurement_temperature 100(2)
_cell_measurement_theta_max 27.485
_cell_measurement_theta_min 2.910
_cell_volume 2062.42(13)
_computing_cell_refinement 'HKL Scalepack (Otwinowski & Minor 1997)'
_computing_data_collection 'Collect, Bruker AXS, 2004'
_computing_data_reduction 'Denzo and Scalepack (Otwinowski & Minor, 1997)'
_computing_molecular_graphics 'SHELXTL-PLUS (1990)'
_computing_publication_material 'SHELXL-97 (Sheldrick, 1997)'
_computing_structure_refinement 'SHELXL-97 (Sheldrick, 1997)'
_computing_structure_solution 'SHELXS-97 (Sheldrick, 1990)'
_diffrn_ambient_temperature 100(2)
_diffrn_measured_fraction_theta_full 0.999
_diffrn_measured_fraction_theta_max 0.999
_diffrn_measurement_device_type KappaCCD
_diffrn_measurement_method CCD
_diffrn_radiation_monochromator graphite
_diffrn_radiation_source 'fine-focus sealed tube'
_diffrn_radiation_type MoK\a
_diffrn_radiation_wavelength 0.71073
_diffrn_reflns_av_R_equivalents 0.072
_diffrn_reflns_av_sigmaI/netI 0.0484
_diffrn_reflns_limit_h_max 17
_diffrn_reflns_limit_h_min -17
_diffrn_reflns_limit_k_max 12
_diffrn_reflns_limit_k_min -13
_diffrn_reflns_limit_l_max 20
_diffrn_reflns_limit_l_min -20
_diffrn_reflns_number 27663
_diffrn_reflns_theta_full 27.46
_diffrn_reflns_theta_max 27.46
_diffrn_reflns_theta_min 3.15
_exptl_absorpt_coefficient_mu 1.172
_exptl_absorpt_correction_T_max 0.9546
_exptl_absorpt_correction_T_min 0.7503
_exptl_absorpt_correction_type multi-scan
_exptl_absorpt_process_details 'Denzo and Scalepack (Otwinowski & Minor, 1997)'
_exptl_crystal_colour Colourless
_exptl_crystal_density_diffrn 1.898
_exptl_crystal_density_method 'not measured'
_exptl_crystal_description plate
_exptl_crystal_F_000 1168
_exptl_crystal_size_max 0.26
_exptl_crystal_size_mid 0.23
_exptl_crystal_size_min 0.04
_refine_diff_density_max 0.434
_refine_diff_density_min -0.539
_refine_diff_density_rms 0.093
_refine_ls_extinction_method none
_refine_ls_goodness_of_fit_ref 1.013
_refine_ls_hydrogen_treatment mixed
_refine_ls_matrix_type full
_refine_ls_number_parameters 304
_refine_ls_number_reflns 4727
_refine_ls_number_restraints 0
_refine_ls_restrained_S_all 1.013
_refine_ls_R_factor_all 0.0501
_refine_ls_R_factor_gt 0.0317
_refine_ls_shift/su_max 0.001
_refine_ls_shift/su_mean 0.000
_refine_ls_structure_factor_coef Fsqd
_refine_ls_weighting_details 'calc w=1/[\s^2^(Fo^2^)+(0.0394P)^2^+0.0000P] where P=(Fo^2^+2Fc^2^)/3'
_refine_ls_weighting_scheme calc
_refine_ls_wR_factor_gt 0.0715
_refine_ls_wR_factor_ref 0.0774
_reflns_number_gt 3637
_reflns_number_total 4727
_reflns_threshold_expression >2sigma(I)
_cod_data_source_file c2ce26388b.txt
_cod_data_source_block compound9
_cod_depositor_comments
;
The following automatic conversions were performed:

'_symmetry_cell_setting' value 'Monoclinic' changed to 'monoclinic'
according to /home/saulius/struct/CIF-dictionaries/cif_core.dic
dictionary named 'cif_core.dic' version 2.4.2 from 2011-04-26.

Automatic conversion script
Id: cif_fix_values 1891 2012-01-12 08:04:46Z andrius 
;
_cod_original_cell_volume 2062.42(12)
_cod_original_sg_symbol_H-M 'P 21/c'
_cod_database_code 7210030

loop_
_symmetry_equiv_pos_as_xyz
'x, y, z'
'-x, y+1/2, -z+1/2'
'-x, -y, -z'
'x, -y-1/2, z-1/2'

loop_
_atom_site_label
_atom_site_type_symbol
_atom_site_fract_x
_atom_site_fract_y
_atom_site_fract_z
_atom_site_U_iso_or_equiv
_atom_site_adp_type
_atom_site_occupancy
_atom_site_symmetry_multiplicity
_atom_site_calc_flag
_atom_site_refinement_flags
Ag1 Ag 0.633157(15) 0.259829(17) 0.771501(14) 0.02119(8) Uani 1 1 d .
S1 S 0.69768(5) 0.16613(6) 0.54776(5) 0.02051(15) Uani 1 1 d .
F1 F 0.13630(11) 0.43929(15) 0.45738(10) 0.0245(3) Uani 1 1 d .
F2 F 0.03804(11) 0.38149(15) 0.28196(11) 0.0292(4) Uani 1 1 d .
F3 F 0.36407(12) 0.28674(16) 0.25259(11) 0.0285(4) Uani 1 1 d .
F4 F 0.46215(11) 0.35782(14) 0.42406(11) 0.0247(3) Uani 1 1 d .
F5 F 0.72591(16) -0.08207(16) 0.56466(14) 0.0455(5) Uani 1 1 d .
F6 F 0.86685(14) 0.0252(2) 0.58417(14) 0.0492(5) Uani 1 1 d .
F7 F 0.79922(17) 0.02424(19) 0.68992(13) 0.0523(6) Uani 1 1 d .
O1 O 0.61035(15) 0.15613(18) 0.57891(14) 0.0311(5) Uani 1 1 d .
O2 O 0.67275(14) 0.14793(17) 0.45010(13) 0.0256(4) Uani 1 1 d .
O3 O 0.76711(17) 0.27314(18) 0.58626(14) 0.0316(5) Uani 1 1 d .
O4 O 0.77691(15) 0.36658(18) 0.75643(16) 0.0265(5) Uani 1 1 d .
H4 H 0.771(3) 0.347(4) 0.704(3) 0.052(12) Uiso 1 1 d .
N1 N 0.49594(16) 0.38702(19) 0.69214(15) 0.0180(5) Uani 1 1 d .
N2 N 0.4974(2) 0.5007(2) 0.82037(17) 0.0241(5) Uani 1 1 d .
H2A H 0.541(2) 0.455(3) 0.854(2) 0.018(8) Uiso 1 1 d .
H2B H 0.469(3) 0.555(4) 0.851(3) 0.052(11) Uiso 1 1 d .
N3 N 0.37628(15) 0.55945(19) 0.67996(15) 0.0183(5) Uani 1 1 d .
N4 N 0.1422(2) 0.2976(3) 0.16848(18) 0.0433(7) Uani 1 1 d .
C1 C 0.45607(19) 0.4817(2) 0.73003(18) 0.0183(5) Uani 1 1 d .
C2 C 0.32885(19) 0.5324(2) 0.59088(18) 0.0187(5) Uani 1 1 d .
H2 H 0.2717 0.5849 0.5555 0.022 Uiso 1 1 calc R
C3 C 0.35870(19) 0.4313(2) 0.54721(18) 0.0180(5) Uani 1 1 d .
C4 C 0.44697(19) 0.3638(2) 0.60285(19) 0.0197(6) Uani 1 1 d .
H4A H 0.4736 0.2974 0.5754 0.024 Uiso 1 1 calc R
C5 C 0.30414(19) 0.3997(2) 0.44949(18) 0.0176(5) Uani 1 1 d .
C6 C 0.19500(19) 0.4020(2) 0.40743(18) 0.0180(5) Uani 1 1 d .
C7 C 0.14343(19) 0.3693(2) 0.3177(2) 0.0223(6) Uani 1 1 d .
C8 C 0.1966(2) 0.3277(2) 0.26009(19) 0.0235(6) Uani 1 1 d .
C9 C 0.3045(2) 0.3269(2) 0.30097(19) 0.0210(6) Uani 1 1 d .
C10 C 0.35642(19) 0.3622(2) 0.39155(19) 0.0194(5) Uani 1 1 d .
C11 C 0.0602(2) 0.2009(3) 0.1448(2) 0.0342(7) Uani 1 1 d .
H11A H 0.0832 0.1248 0.1200 0.051 Uiso 1 1 calc R
H11B H -0.0035 0.2357 0.0984 0.051 Uiso 1 1 calc R
H11C H 0.0455 0.1771 0.2000 0.051 Uiso 1 1 calc R
C12 C 0.1810(2) 0.3355(3) 0.0976(2) 0.0308(7) Uani 1 1 d .
H12A H 0.2287 0.4087 0.1190 0.046 Uiso 1 1 calc R
H12B H 0.1220 0.3602 0.0422 0.046 Uiso 1 1 calc R
H12C H 0.2187 0.2634 0.0831 0.046 Uiso 1 1 calc R
C13 C 0.7768(2) 0.0259(3) 0.5996(2) 0.0316(7) Uani 1 1 d .
C14 C 0.8834(2) 0.3440(3) 0.8158(2) 0.0323(7) Uani 1 1 d .
H14A H 0.9136 0.4249 0.8479 0.039 Uiso 1 1 calc R
H14B H 0.9252 0.3177 0.7782 0.039 Uiso 1 1 calc R
C15 C 0.8907(2) 0.2420(3) 0.8856(2) 0.0342(7) Uani 1 1 d .
H15A H 0.8511 0.2688 0.9241 0.051 Uiso 1 1 calc R
H15B H 0.9644 0.2288 0.9243 0.051 Uiso 1 1 calc R
H15C H 0.8615 0.1615 0.8541 0.051 Uiso 1 1 calc R

loop_
_atom_site_aniso_label
_atom_site_aniso_U_11
_atom_site_aniso_U_22
_atom_site_aniso_U_33
_atom_site_aniso_U_23
_atom_site_aniso_U_13
_atom_site_aniso_U_12
Ag1 0.02208(12) 0.01961(12) 0.01926(13) 0.00267(8) 0.00416(9) 0.00113(7)
S1 0.0249(3) 0.0200(3) 0.0174(4) 0.0017(3) 0.0086(3) 0.0010(2)
F1 0.0200(7) 0.0340(9) 0.0212(9) -0.0032(7) 0.0092(7) 0.0006(6)
F2 0.0169(7) 0.0451(10) 0.0224(9) -0.0002(7) 0.0031(7) -0.0029(7)
F3 0.0305(9) 0.0367(9) 0.0222(9) -0.0035(7) 0.0144(7) 0.0046(7)
F4 0.0190(7) 0.0318(8) 0.0231(9) 0.0017(7) 0.0074(6) 0.0021(6)
F5 0.0686(13) 0.0223(9) 0.0476(13) 0.0026(8) 0.0231(10) 0.0068(8)
F6 0.0324(10) 0.0651(13) 0.0479(13) -0.0059(10) 0.0115(9) 0.0183(9)
F7 0.0745(14) 0.0554(12) 0.0221(11) 0.0126(9) 0.0112(10) 0.0290(10)
O1 0.0336(11) 0.0329(11) 0.0336(13) 0.0097(9) 0.0201(10) 0.0081(9)
O2 0.0288(10) 0.0295(10) 0.0166(11) 0.0000(8) 0.0057(8) -0.0032(8)
O3 0.0432(12) 0.0278(10) 0.0241(12) -0.0034(9) 0.0123(10) -0.0099(9)
O4 0.0266(10) 0.0280(11) 0.0246(13) -0.0029(9) 0.0087(9) -0.0054(8)
N1 0.0190(11) 0.0175(11) 0.0170(12) 0.0013(9) 0.0057(9) -0.0007(8)
N2 0.0279(13) 0.0247(12) 0.0165(14) 0.0010(10) 0.0041(11) 0.0067(10)
N3 0.0188(11) 0.0188(11) 0.0165(12) 0.0000(9) 0.0054(9) 0.0003(8)
N4 0.0470(16) 0.0679(18) 0.0160(14) -0.0097(13) 0.0124(12) -0.0330(15)
C1 0.0175(12) 0.0212(13) 0.0162(14) 0.0011(11) 0.0060(10) -0.0018(10)
C2 0.0173(12) 0.0190(12) 0.0199(15) 0.0008(11) 0.0067(11) -0.0015(10)
C3 0.0207(13) 0.0173(12) 0.0167(14) 0.0020(10) 0.0077(11) -0.0012(10)
C4 0.0202(13) 0.0178(12) 0.0230(16) 0.0016(11) 0.0101(12) -0.0009(10)
C5 0.0212(13) 0.0147(12) 0.0161(14) 0.0017(10) 0.0057(11) -0.0005(9)
C6 0.0216(13) 0.0149(12) 0.0196(15) -0.0018(10) 0.0099(11) -0.0012(9)
C7 0.0179(13) 0.0254(14) 0.0214(16) 0.0036(11) 0.0045(11) -0.0028(10)
C8 0.0269(14) 0.0249(14) 0.0187(15) 0.0022(11) 0.0078(12) -0.0042(11)
C9 0.0276(14) 0.0205(13) 0.0197(15) 0.0006(11) 0.0146(12) -0.0008(10)
C10 0.0187(13) 0.0178(12) 0.0211(15) 0.0016(11) 0.0064(11) 0.0001(10)
C11 0.0387(17) 0.0402(17) 0.0225(17) -0.0062(14) 0.0096(14) -0.0086(14)
C12 0.0379(17) 0.0357(16) 0.0175(16) -0.0006(12) 0.0083(13) -0.0031(13)
C13 0.0379(17) 0.0352(16) 0.0202(16) 0.0008(13) 0.0083(13) 0.0097(13)
C14 0.0213(14) 0.0344(16) 0.040(2) -0.0006(14) 0.0097(13) -0.0021(12)
C15 0.0260(15) 0.054(2) 0.0222(17) 0.0017(14) 0.0082(13) 0.0048(13)

loop_
_atom_type_symbol
_atom_type_description
_atom_type_scat_dispersion_real
_atom_type_scat_dispersion_imag
_atom_type_scat_source
C C 0.0033 0.0016 'International Tables Vol C Tables 4.2.6.8 and 6.1.1.4'
H H 0.0000 0.0000 'International Tables Vol C Tables 4.2.6.8 and 6.1.1.4'
Ag Ag -0.8971 1.1015 'International Tables Vol C Tables 4.2.6.8 and 6.1.1.4'
F F 0.0171 0.0103 'International Tables Vol C Tables 4.2.6.8 and 6.1.1.4'
N N 0.0061 0.0033 'International Tables Vol C Tables 4.2.6.8 and 6.1.1.4'
O O 0.0106 0.0060 'International Tables Vol C Tables 4.2.6.8 and 6.1.1.4'
S S 0.1246 0.1234 'International Tables Vol C Tables 4.2.6.8 and 6.1.1.4'

loop_
_geom_angle_atom_site_label_1
_geom_angle_atom_site_label_2
_geom_angle_atom_site_label_3
_geom_angle
_geom_angle_site_symmetry_1
_geom_angle_site_symmetry_3
N3 Ag1 N1 126.31(7) 2_646 .
O1 S1 O2 115.49(12) . .
O1 S1 O3 114.51(13) . .
O2 S1 O3 114.20(12) . .
O1 S1 C13 102.97(13) . .
O2 S1 C13 103.90(13) . .
O3 S1 C13 103.59(14) . .
C14 O4 H4 109(3) . .
C4 N1 C1 117.0(2) . .
C4 N1 Ag1 118.20(16) . .
C1 N1 Ag1 124.67(17) . .
C1 N2 H2A 123(2) . .
C1 N2 H2B 123(2) . .
H2A N2 H2B 112(3) . .
C2 N3 C1 117.6(2) . .
C2 N3 Ag1 118.85(16) . 2_656
C1 N3 Ag1 119.53(16) . 2_656
C8 N4 C12 121.1(2) . .
C8 N4 C11 119.9(2) . .
C12 N4 C11 117.2(2) . .
N2 C1 N1 118.8(2) . .
N2 C1 N3 118.0(2) . .
N1 C1 N3 123.2(2) . .
N3 C2 C3 123.3(2) . .
N3 C2 H2 118.3 . .
C3 C2 H2 118.3 . .
C2 C3 C4 114.6(2) . .
C2 C3 C5 123.0(2) . .
C4 C3 C5 122.3(2) . .
N1 C4 C3 123.8(2) . .
N1 C4 H4A 118.1 . .
C3 C4 H4A 118.1 . .
C10 C5 C6 114.2(2) . .
C10 C5 C3 123.0(2) . .
C6 C5 C3 122.8(2) . .
F1 C6 C7 117.6(2) . .
F1 C6 C5 119.1(2) . .
C7 C6 C5 123.4(2) . .
F2 C7 C6 118.9(2) . .
F2 C7 C8 118.9(2) . .
C6 C7 C8 122.2(2) . .
C9 C8 N4 124.3(3) . .
C9 C8 C7 114.6(2) . .
N4 C8 C7 120.9(2) . .
F3 C9 C8 119.9(2) . .
F3 C9 C10 117.2(2) . .
C8 C9 C10 122.9(2) . .
F4 C10 C9 117.7(2) . .
F4 C10 C5 119.6(2) . .
C9 C10 C5 122.7(2) . .
N4 C11 H11A 109.5 . .
N4 C11 H11B 109.5 . .
H11A C11 H11B 109.5 . .
N4 C11 H11C 109.5 . .
H11A C11 H11C 109.5 . .
H11B C11 H11C 109.5 . .
N4 C12 H12A 109.5 . .
N4 C12 H12B 109.5 . .
H12A C12 H12B 109.5 . .
N4 C12 H12C 109.5 . .
H12A C12 H12C 109.5 . .
H12B C12 H12C 109.5 . .
F7 C13 F5 108.1(3) . .
F7 C13 F6 108.1(2) . .
F5 C13 F6 107.6(2) . .
F7 C13 S1 110.8(2) . .
F5 C13 S1 110.7(2) . .
F6 C13 S1 111.4(2) . .
O4 C14 C15 111.9(2) . .
O4 C14 H14A 109.2 . .
C15 C14 H14A 109.2 . .
O4 C14 H14B 109.2 . .
C15 C14 H14B 109.2 . .
H14A C14 H14B 107.9 . .
C14 C15 H15A 109.5 . .
C14 C15 H15B 109.5 . .
H15A C15 H15B 109.5 . .
C14 C15 H15C 109.5 . .
H15A C15 H15C 109.5 . .
H15B C15 H15C 109.5 . .

loop_
_geom_bond_atom_site_label_1
_geom_bond_atom_site_label_2
_geom_bond_distance
_geom_bond_site_symmetry_2
Ag1 N3 2.236(2) 2_646
Ag1 N1 2.266(2) .
S1 O1 1.442(2) .
S1 O2 1.445(2) .
S1 O3 1.446(2) .
S1 C13 1.823(3) .
F1 C6 1.356(3) .
F2 C7 1.351(3) .
F3 C9 1.355(3) .
F4 C10 1.349(3) .
F5 C13 1.331(3) .
F6 C13 1.333(3) .
F7 C13 1.327(3) .
O4 C14 1.436(3) .
O4 H4 0.82(4) .
N1 C4 1.331(3) .
N1 C1 1.357(3) .
N2 C1 1.329(4) .
N2 H2A 0.80(3) .
N2 H2B 0.90(4) .
N3 C2 1.333(3) .
N3 C1 1.357(3) .
N3 Ag1 2.236(2) 2_656
N4 C8 1.387(4) .
N4 C12 1.438(4) .
N4 C11 1.451(4) .
C2 C3 1.389(4) .
C2 H2 0.9500 .
C3 C4 1.396(3) .
C3 C5 1.471(4) .
C4 H4A 0.9500 .
C5 C10 1.390(4) .
C5 C6 1.398(4) .
C6 C7 1.364(4) .
C7 C8 1.407(4) .
C8 C9 1.381(4) .
C9 C10 1.381(4) .
C11 H11A 0.9800 .
C11 H11B 0.9800 .
C11 H11C 0.9800 .
C12 H12A 0.9800 .
C12 H12B 0.9800 .
C12 H12C 0.9800 .
C14 C15 1.495(4) .
C14 H14A 0.9900 .
C14 H14B 0.9900 .
C15 H15A 0.9800 .
C15 H15B 0.9800 .
C15 H15C 0.9800 .
